data_2003700
loop_
_publ_author_name
'Chiang, H.-C.'
'Hwang, S.-F.'
'Ueng, C.-H.'

_publ_section_title
;
 Sodium
 Bis(2,3-dimethylbutane-2,3-diolato)hydroxogermanate(IV)--Methanol
 (1/3)
;
_journal_issue 7
_journal_name_full 'Acta Crystallographica Section C'
_journal_page_first 1258
_journal_page_last 1260
_journal_paper_doi 10.1107/S0108270194013934
_journal_volume 51
_journal_year 1995
_chemical_compound_source 'evaporation from water'
_chemical_formula_moiety 'C15 H37 Ge1 Na1 O8'
_chemical_formula_sum 'C15 H37 Ge Na O8'
_chemical_formula_weight 441.03
_space_group_IT_number 2
_symmetry_cell_setting triclinic
_symmetry_space_group_name_Hall '-P 1'
_symmetry_space_group_name_H-M 'P -1'
_atom_type_scat_source IntTabIV
_cell_angle_alpha 86.88(4)
_cell_angle_beta 80.46(3)
_cell_angle_gamma 66.59(6)
_cell_formula_units_Z 2
_cell_length_a 10.235(5)
_cell_length_b 10.249(8)
_cell_length_c 11.810(3)
_cell_measurement_reflns_used 25
_cell_measurement_temperature 218
_cell_measurement_theta_max 13.11
_cell_measurement_theta_min 10.12
_cell_volume 1121.1(12)
_diffrn_measurement_device 'Enraf-Nonius CAD4'
_diffrn_measurement_method \w/2\q
_diffrn_radiation_type MoK\a
_diffrn_radiation_wavelength 0.71073
_diffrn_reflns_limit_h_max 11
_diffrn_reflns_limit_h_min -9
_diffrn_reflns_limit_k_max 11
_diffrn_reflns_limit_k_min 0
_diffrn_reflns_limit_l_max 12
_diffrn_reflns_limit_l_min -12
_diffrn_reflns_number 2927
_diffrn_reflns_theta_max 22.5
_diffrn_standards_decay_% +-3
_diffrn_standards_interval_time 120
_diffrn_standards_number 3
_exptl_absorpt_coefficient_mu 1.40
_exptl_absorpt_correction_T_max 1.000
_exptl_absorpt_correction_T_min 0.949
_exptl_absorpt_correction_type empirical
_exptl_crystal_colour colourless
_exptl_crystal_density_diffrn 1.307
_exptl_crystal_density_meas 1.3
_exptl_crystal_density_method 'flotation in CH~2~Cl~2~/C~2~H~5~OH'
_exptl_crystal_description plate
_exptl_crystal_size_max 0.50
_exptl_crystal_size_mid 0.45
_exptl_crystal_size_min 0.20
_refine_diff_density_max 0.60
_refine_diff_density_min -0.33
_refine_ls_extinction_coef 2.1(5)\mm
_refine_ls_extinction_method 'secondary extinction (NRCVAX; Larsen et al., 1'
_refine_ls_goodness_of_fit_obs 2.59
_refine_ls_hydrogen_treatment 'H-atom positions taken from \DF map and not r'
_refine_ls_number_parameters 227
_refine_ls_number_reflns 2646
_refine_ls_R_factor_obs 0.032
_refine_ls_shift/esd_max 0.012
_refine_ls_structure_factor_coef F
_refine_ls_weighting_details 'w = 1/[\s^2^(F)+0.0001F^2^]'
_refine_ls_weighting_scheme calc
_refine_ls_wR_factor_obs 0.039
_reflns_number_observed 2646
_reflns_number_total 2917
_reflns_observed_criterion >2\s(I)
_cod_data_source_file mu1145.cif
_cod_data_source_block mu1145a
_cod_depositor_comments
;
 Adding the _atom_site_type_symbol data item.

 Antanas Vaitkus,
 2017-01-17

The following automatic conversions were performed:

'_refine_ls_weighting_scheme' value '1/[\s^2^(F)+0.0001F^2^]' was
changed to 'calc'. New tag '_refine_ls_weighting_details' was
created. The value of the new tag was set to 'w =
1/[\s^2^(F)+0.0001F^2^]'.

Automatic conversion script
Id: cif_fix_values 3143 2015-03-26 13:38:13Z robertas 
;
_cod_original_cell_volume 1121.0(10)
_cod_original_formula_sum 'C15 H37 Ge1 Na1 O8'
_cod_database_code 2003700

loop_
_symmetry_equiv_pos_as_xyz
x,y,z
-x,-y,-z

loop_
_atom_site_label
_atom_site_type_symbol
_atom_site_fract_x
_atom_site_fract_y
_atom_site_fract_z
_atom_site_B_iso_or_equiv
Ge Ge .93310(4) .17596(4) .16909(3) 2.47(2)
O(1) O 1.0425(2) -.0187(2) .1446(2) 3.0(1)
O(2) O 1.0806(2) .1841(2) .2298(2) 3.4(1)
O(3) O .7906(2) .1338(2) .2503(2) 3.3(1)
O(4) O .8222(2) .3657(2) .2114(2) 3.3(1)
O(5) O .9318(2) .2198(2) .0222(2) 3.2(1)
C(1) C 1.1884(4) -.0536(4) .1590(4) 4.9(2)
C(2) C 1.1847(4) .0467(4) .2508(4) 4.8(2)
C(3) C 1.2711(4) -.0181(5) .0434(4) 5.6(2)
C(4) C 1.2589(4) -.2089(4) .1796(4) 5.4(2)
C(5) C 1.1261(5) -.0034(6) .3703(4) 7.2(3)
C(6) C 1.3230(5) .0580(5) .2614(5) 6.4(3)
C(7) C .6618(4) .2563(4) .2875(3) 3.6(2)
C(8) C .7126(4) .3773(4) .3074(3) 3.8(2)
C(9) C .5828(4) .2176(5) .3954(4) 5.2(2)
C(10) C .5695(4) .2931(5) .1926(4) 5.1(2)
C(11) C .7785(4) .3567(5) .4166(3) 5.0(2)
C(12) C .5937(5) .5237(4) .3081(4) 5.8(2)
C(13) C 1.2131(8) .1819(6) -.3229(7) 11.7(5)
C(14) C 1.3053(5) .3645(6) -.0178(5) 7.9(3)
C(15) C .8698(5) .5367(5) -.3414(4) 6.2(3)
O(6) O 1.1147(4) .1913(3) -.2319(3) 7.3(2)
O(7) O 1.1706(3) .4473(3) -.0507(2) 4.3(1)
O(8) O .9112(4) .5491(3) -.2403(3) 6.7(2)
Na Na .9929(2) .3781(2) -.0998(1) 4.60(9)
HO(5) H .951 .161 -.014 3.8
HO(6) H 1.026 .226 -.257 8.2
HO(7) H 1.184 .501 -.113 5.1
HO(8) H 1.011 .495 -.266 8.4
H(3A) H 1.232 .096 .037 6.2
H(3B) H 1.245 -.061 -.027 6.2
H(3C) H 1.383 -.067 .052 6.2
H(4A) H 1.256 -.266 .118 5.8
H(4B) H 1.358 -.238 .188 5.8
H(4C) H 1.212 -.236 .250 5.8
H(5A) H 1.029 -.016 .362 7.8
H(5B) H 1.102 .079 .433 7.8
H(5C) H 1.212 -.101 .387 7.8
H(6A) H 1.313 .123 .319 6.2
H(6B) H 1.395 -.033 .275 6.2
H(6C) H 1.363 .090 .188 6.2
H(9A) H .494 .296 .423 5.8
H(9B) H .562 .137 .383 5.8
H(9C) H .641 .195 .457 5.8
H(10A) H .546 .214 .177 5.8
H(10B) H .478 .372 .216 5.8
H(10C) H .615 .318 .124 5.8
H(11A) H .818 .424 .423 5.6
H(11B) H .708 .363 .483 5.6
H(11C) H .854 .262 .416 5.6
H(12A) H .517 .535 .370 6.0
H(12B) H .628 .596 .311 6.0
H(12C) H .551 .536 .237 6.0
H(13A) H 1.210 .123 -.386 11.3
H(13B) H 1.312 .133 -.306 11.3
H(13C) H 1.198 .288 -.356 11.3
H(14A) H 1.296 .304 .046 7.7
H(14B) H 1.372 .304 -.079 7.7
H(14C) H 1.347 .440 .008 7.7
H(15A) H .887 .604 -.399 7.4
H(15B) H .768 .558 -.333 7.4
H(15C) H .932 .430 -.373 7.4

loop_
_geom_angle_atom_site_label_1
_geom_angle_atom_site_label_2
_geom_angle_atom_site_label_3
_geom_angle_site_symmetry_1
_geom_angle_site_symmetry_3
_geom_angle
_geom_angle_publ_flag
O(1) Ge O(2) . . 87.60(10) yes
O(1) Ge O(3) . . 88.90(10) yes
O(1) Ge O(4) . . 173.50(10) yes
O(1) Ge O(5) . . 95.90(10) yes
O(2) Ge O(3) . . 123.80(10) yes
O(2) Ge O(4) . . 90.00(10) yes
O(2) Ge O(5) . . 115.60(10) yes
O(3) Ge O(4) . . 87.40(10) yes
O(3) Ge O(5) . . 120.60(10) yes
O(4) Ge O(5) . . 90.60(10) yes
Ge O(1) C(1) . . 110.6(2) yes
Ge O(2) C(2) . . 112.8(2) yes
Ge O(3) C(7) . . 113.8(2) yes
Ge O(4) C(8) . . 111.3(2) yes
Ge O(5) Na . . 136.30(10) yes
C(13) O(6) Na . . 128.9(3) yes
C(14) O(7) Na . . 130.2(3) yes
C(14) O(7) Na . 2_765 112.5(3) yes
Na O(7) Na . 2_765 95.70(10) yes
C(15) O(8) Na . . 129.8(3) yes
O(5) Na O(6) . . 87.90(10) yes
O(5) Na O(7) . . 116.40(10) yes
O(5) Na O(7) . 2_765 82.60(10) yes
O(5) Na O(8) . . 143.30(10) yes
O(6) Na O(7) . . 105.80(10) yes
O(6) Na O(7) . 2_765 168.50(10) yes
O(6) Na O(8) . . 94.20(10) yes
O(7) Na O(7) . 2_765 84.30(10) yes
O(7) Na O(8) . . 98.30(10) yes
O(7) Na O(8) 2_765 . 89.50(10) yes
Ge O(5) HO(5) . . 113.7(2) no
Na O(5) HO(5) . . 102.2(2) no
O(1) C(1) C(2) . . 106.9(3) no
O(1) C(1) C(3) . . 108.3(3) no
O(1) C(1) C(4) . . 109.3(3) no
C(2) C(1) C(3) . . 106.7(3) no
C(2) C(1) C(4) . . 117.1(4) no
C(7) C(9) H(9A) . . 111.3(4) no
C(7) C(9) H(9B) . . 111.7(4) no
C(7) C(9) H(9C) . . 110.4(3) no
H(9A) C(9) H(9B) . . 108.9(4) no
H(9A) C(9) H(9C) . . 106.7(4) no
H(9B) C(9) H(9C) . . 107.6(4) no
C(7) C(10) H(10A) . . 110.6(4) no
C(7) C(10) H(10B) . . 110.6(4) no
C(7) C(10) H(10C) . . 112.6(3) no
H(10A) C(10) H(10B) . . 105.9(4) no
H(10A) C(10) H(10C) . . 108.6(4) no
H(10B) C(10) H(10C) . . 108.3(4) no
C(8) C(11) H(11A) . . 111.6(4) no
C(8) C(11) H(11B) . . 110.6(4) no
C(8) C(11) H(11C) . . 109.7(3) no
H(11A) C(11) H(11B) . . 109.4(4) no
H(11A) C(11) H(11C) . . 108.5(4) no
H(11B) C(11) H(11C) . . 106.9(4) no
C(8) C(12) H(12A) . . 111.2(4) no
C(8) C(12) H(12B) . . 111.9(4) no
C(8) C(12) H(12C) . . 109.3(4) no
H(12A) C(12) H(12B) . . 110.3(4) no
C(3) C(1) C(4) . . 108.2(4) no
O(2) C(2) C(1) . . 107.1(3) no
O(2) C(2) C(5) . . 107.1(3) no
O(2) C(2) C(6) . . 109.4(3) no
C(1) C(2) C(5) . . 107.4(4) no
C(1) C(2) C(6) . . 117.5(4) no
C(5) C(2) C(6) . . 107.9(4) no
C(1) C(3) H(3A) . . 107.5(3) no
C(1) C(3) H(3B) . . 107.6(4) no
C(1) C(3) H(3C) . . 104.9(4) no
H(3A) C(3) H(3B) . . 109.9(4) no
H(3A) C(3) H(3C) . . 113.2(4) no
H(3B) C(3) H(3C) . . 113.3(4) no
C(1) C(4) H(4A) . . 112.3(4) no
C(1) C(4) H(4B) . . 112.2(4) no
C(1) C(4) H(4C) . . 111.4(4) no
H(4A) C(4) H(4B) . . 107.4(4) no
H(4A) C(4) H(4C) . . 106.5(4) no
H(4B) C(4) H(4C) . . 106.7(4) no
C(2) C(5) H(5A) . . 108.1(4) no
C(2) C(5) H(5B) . . 107.9(4) no
C(2) C(5) H(5C) . . 104.9(4) no
H(5A) C(5) H(5B) . . 109.6(4) no
H(5A) C(5) H(5C) . . 113.3(5) no
H(5B) C(5) H(5C) . . 112.8(4) no
C(2) C(6) H(6A) . . 113.2(4) no
C(2) C(6) H(6B) . . 111.1(4) no
C(2) C(6) H(6C) . . 110.5(4) no
H(6A) C(6) H(6B) . . 109.5(4) no
H(6A) C(6) H(6C) . . 106.9(5) no
H(6B) C(6) H(6C) . . 105.3(5) no
O(3) C(7) C(8) . . 106.0(3) no
O(3) C(7) C(9) . . 108.0(3) no
O(3) C(7) C(10) . . 107.8(3) no
C(8) C(7) C(9) . . 113.2(3) no
C(8) C(7) C(10) . . 111.7(3) no
C(9) C(7) C(10) . . 109.9(3) no
O(4) C(8) C(7) . . 104.6(3) no
O(4) C(8) C(11) . . 108.5(3) no
O(4) C(8) C(12) . . 108.6(3) no
C(7) C(8) C(11) . . 112.3(3) no
C(7) C(8) C(12) . . 112.8(3) no
C(11) C(8) C(12) . . 109.8(3) no
H(12A) C(12) H(12C) . . 106.3(4) no
H(12B) C(12) H(12C) . . 107.5(4) no
O(6) C(13) H(13A) . . 113.0(6) no
O(6) C(13) H(13B) . . 112.3(8) no
O(6) C(13) H(13C) . . 110.5(5) no
H(13A) C(13) H(13B) . . 103.4(5) no
H(13A) C(13) H(13C) . . 108.2(8) no
H(13B) C(13) H(13C) . . 109.1(6) no
O(7) C(14) H(14A) . . 111.7(5) no
O(7) C(14) H(14B) . . 112.6(5) no
O(7) C(14) H(14C) . . 106.2(4) no
H(14A) C(14) H(14B) . . 107.5(5) no
H(14A) C(14) H(14C) . . 109.0(6) no
H(14B) C(14) H(14C) . . 109.8(5) no
O(8) C(15) H(15A) . . 112.3(4) no
O(8) C(15) H(15B) . . 112.1(5) no
O(8) C(15) H(15C) . . 107.9(4) no
H(15A) C(15) H(15B) . . 105.4(5) no
H(15A) C(15) H(15C) . . 108.7(5) no
H(15B) C(15) H(15C) . . 110.5(4) no
C(13) O(6) HO(6) . . 107.1(5) no
Na O(6) HO(6) . . 81.7(2) no
C(14) O(7) HO(7) . . 108.8(3) no
Na O(7) HO(7) . . 101.50(19) no
Na O(7) HO(7) 2_765 . 105.26(18) no
C(15) O(8) HO(8) . . 94.5(3) no
Na O(8) HO(8) . . 73.09(18) no

loop_
_geom_bond_atom_site_label_1
_geom_bond_atom_site_label_2
_geom_bond_site_symmetry_2
_geom_bond_distance
_geom_bond_publ_flag
Ge O(1) . 1.870(3) yes
Ge O(2) . 1.806(2) yes
Ge O(3) . 1.796(2) yes
Ge O(4) . 1.866(3) yes
Ge O(5) . 1.769(2) yes
O(5) Na . 2.313(3) yes
O(6) Na . 2.332(4) yes
O(7) Na . 2.359(3) yes
O(8) Na . 2.347(4) yes
Na O(7) 2_765 2.478(3) yes
O(1) C(1) . 1.428(4) yes
O(2) C(2) . 1.427(4) yes
O(3) C(7) . 1.435(4) yes
O(4) C(8) . 1.430(4) yes
C(13) O(6) . 1.324(8) yes
C(14) O(7) . 1.408(5) yes
C(15) O(8) . 1.359(6) yes
O(5) HO(5) . .703(2) no
C(1) C(2) . 1.520(6) no
C(1) C(3) . 1.587(6) no
C(1) C(4) . 1.489(5) no
C(2) C(5) . 1.581(7) no
C(2) C(6) . 1.490(6) no
C(3) H(3A) . 1.078(5) no
C(3) H(3B) . 1.076(5) no
C(3) H(3C) . 1.077(4) no
C(4) H(4A) . .964(5) no
C(4) H(4B) . .961(4) no
C(4) H(4C) . .972(5) no
C(5) H(5A) . 1.076(6) no
C(5) H(5B) . 1.082(6) no
C(5) H(5C) . 1.073(5) no
C(6) H(6A) . .940(5) no
C(6) H(6B) . .960(5) no
C(6) H(6C) . .991(5) no
C(7) C(8) . 1.564(5) no
C(7) C(9) . 1.514(5) no
C(7) C(10) . 1.521(5) no
C(8) C(11) . 1.519(5) no
C(8) C(12) . 1.510(5) no
C(9) H(9A) . .958(4) no
C(9) H(9B) . .948(5) no
C(9) H(9C) . .975(4) no
C(10) H(10A) . .970(5) no
C(10) H(10B) . .973(4) no
C(10) H(10C) . .941(4) no
C(11) H(11A) . .941(4) no
C(11) H(11B) . .960(4) no
C(11) H(11C) . .971(5) no
C(12) H(12A) . .952(4) no
C(12) H(12B) . .938(5) no
C(12) H(12C) . .986(5) no
C(13) H(13A) . .994(8) no
C(13) H(13B) . .982(8) no
C(13) H(13C) . 1.094(7) no
C(14) H(14A) . .967(5) no
C(14) H(14B) . .956(6) no
C(14) H(14C) . 1.095(6) no
C(15) H(15A) . .987(5) no
C(15) H(15B) . .963(5) no
C(15) H(15C) . 1.074(5) no
O(6) HO(6) . .929(4) no
O(7) HO(7) . .919(2) no
O(8) HO(8) . .950(4) no
